data_2203819
loop_
_publ_author_name
'Cheng-Xia Tan'
'Jian-Ming Gu'
'De-Long Shen'
'Jian-Quan Weng'
'De-Fang Fan'

_publ_section_title
;
 3-(5-Ethyl-2-methyl-4-nitro-2<i>H</i>-pyrazole-3-carbonyl)oxazolidin-2-one
;
_journal_issue 6
_journal_name_full 'Acta Crystallographica Section E'
_journal_page_first o1084
_journal_page_last o1085
_journal_paper_doi 10.1107/S1600536804012280
_journal_volume 60
_journal_year 2004
_chemical_formula_iupac 'C10 H12 N4 O5'
_chemical_formula_moiety 'C10 H12 N4 O5'
_chemical_formula_sum 'C10 H12 N4 O5'
_chemical_formula_weight 268.23
_space_group_IT_number 14
_symmetry_cell_setting monoclinic
_symmetry_space_group_name_Hall '-P 2yn'
_symmetry_space_group_name_H-M 'P 1 21/n 1'
_cell_angle_alpha 90
_cell_angle_beta 104.893(4)
_cell_angle_gamma 90
_cell_formula_units_Z 4
_cell_length_a 15.2175(3)
_cell_length_b 5.29700(10)
_cell_length_c 15.8185(3)
_cell_measurement_reflns_used 9126
_cell_measurement_temperature 293.0(10)
_cell_measurement_theta_max 27.5
_cell_measurement_theta_min 1.7
_cell_volume 1232.25(5)
_computing_cell_refinement PROCESS-AUTO
_computing_data_collection 'PROCESS-AUTO (Rigaku, 1998)'
_computing_data_reduction 'CrystalStructure (Rigaku and Rigaku/MSC, 2000-2004)'
_computing_molecular_graphics 'WinGX (Farrugia, 1999)'
_computing_publication_material CrystalStructure
_computing_structure_refinement 'CRYSTALS (Watkin et al., 1996)'
_computing_structure_solution 'SIR97 (Altomare et al., 1999)'
_diffrn_detector_area_resol_mean 10.00
_diffrn_measured_fraction_theta_full 0.981
_diffrn_measured_fraction_theta_max 0.963
_diffrn_measurement_device_type 'Rigaku R-AXIS RAPID'
_diffrn_measurement_method \w
_diffrn_radiation_type MoK\a
_diffrn_radiation_wavelength 0.7107
_diffrn_reflns_av_R_equivalents 0.068
_diffrn_reflns_limit_h_max 19
_diffrn_reflns_limit_h_min -19
_diffrn_reflns_limit_k_max 6
_diffrn_reflns_limit_k_min -6
_diffrn_reflns_limit_l_max 20
_diffrn_reflns_limit_l_min -20
_diffrn_reflns_theta_full 25.1
_diffrn_reflns_theta_max 27.5
_diffrn_standards_decay_% 0
_diffrn_standards_number 0
_exptl_absorpt_coefficient_mu 0.118
_exptl_absorpt_correction_type none
_exptl_crystal_colour colorless
_exptl_crystal_density_diffrn 1.446
_exptl_crystal_density_method 'not measured'
_exptl_crystal_description block
_exptl_crystal_F_000 560
_exptl_crystal_size_max 0.30
_exptl_crystal_size_mid 0.24
_exptl_crystal_size_min 0.14
_refine_diff_density_max 0.38
_refine_diff_density_min -0.31
_refine_ls_extinction_method none
_refine_ls_goodness_of_fit_ref 1.00
_refine_ls_hydrogen_treatment constr
_refine_ls_number_parameters 184
_refine_ls_number_reflns 1541
_refine_ls_R_factor_gt 0.064
_refine_ls_shift/su_max <0.001
_refine_ls_structure_factor_coef Fsqd
_refine_ls_weighting_details 'w = 1/[0.0074Fo^2^ + \s(Fo^2^)]/(4Fo^2^)'
_refine_ls_weighting_scheme calc
_refine_ls_wR_factor_ref 0.193
_reflns_number_gt 1541
_reflns_number_total 2703
_reflns_threshold_expression F^2^>2\s(F^2^)
_cod_data_source_file tk6169.cif
_cod_data_source_block I
_cod_original_cell_volume 1232.25(4)
_cod_original_sg_symbol_H-M 'P 21/n'
_cod_database_code 2203819
_cod_database_fobs_code 2203819

loop_
_symmetry_equiv_pos_site_id
_symmetry_equiv_pos_as_xyz
1 +X,+Y,+Z
2 1/2-X,1/2+Y,1/2-Z
3 -X,-Y,-Z
4 1/2+X,1/2-Y,1/2+Z

loop_
_atom_site_label
_atom_site_fract_x
_atom_site_fract_y
_atom_site_fract_z
_atom_site_U_iso_or_equiv
_atom_site_adp_type
_atom_site_calc_flag
_atom_site_refinement_flags
_atom_site_occupancy
_atom_site_type_symbol
O1 0.7832(2) 0.4240(6) 0.6271(2) 0.0776(9) Uani d . 1.00 O
O2 0.6775(2) 0.3917(5) 0.7024(2) 0.0684(8) Uani d . 1.00 O
O3 0.6433(2) -0.1824(5) 0.4905(2) 0.0762(9) Uani d . 1.00 O
O4 0.5784(2) 0.3380(5) 0.3902(2) 0.0694(8) Uani d . 1.00 O
O5 0.6402(2) 0.5719(6) 0.3084(2) 0.0758(9) Uani d . 1.00 O
N1 0.6672(2) 0.1260(5) 0.5918(2) 0.0481(7) Uani d . 1.00 N
N2 0.8363(2) 0.0864(5) 0.4936(2) 0.0487(8) Uani d . 1.00 N
N3 0.8811(2) 0.2257(5) 0.4452(2) 0.0514(8) Uani d . 1.00 N
N4 0.6448(2) 0.4170(5) 0.3669(2) 0.0531(8) Uani d . 1.00 N
C1 0.7154(3) 0.3253(6) 0.6382(2) 0.0530(10) Uani d . 1.00 C
C2 0.5977(3) 0.2385(8) 0.6982(3) 0.0690(10) Uani d . 1.00 C
C3 0.5969(3) 0.0365(8) 0.6328(3) 0.0640(10) Uani d . 1.00 C
C4 0.6823(2) 0.0108(6) 0.5191(2) 0.0483(9) Uani d . 1.00 C
C5 0.7475(2) 0.1396(6) 0.4753(2) 0.0447(8) Uani d . 1.00 C
C6 0.7325(2) 0.3163(6) 0.4096(2) 0.0435(8) Uani d . 1.00 C
C7 0.8169(2) 0.3702(6) 0.3929(2) 0.0450(8) Uani d . 1.00 C
C8 0.8419(2) 0.5541(6) 0.3305(2) 0.0540(10) Uani d . 1.00 C
C9 0.9430(3) 0.5555(9) 0.3338(3) 0.0750(10) Uani d . 1.00 C
C10 0.8880(3) -0.0840(8) 0.5609(3) 0.0690(10) Uani d . 1.00 C
H(1) 0.6016 0.1651 0.7552 0.084 Uiso c R 1.00 H
H(2) 0.5431 0.3403 0.6806 0.085 Uiso c R 1.00 H
H(3) 0.5384 0.0247 0.5904 0.080 Uiso c R 1.00 H
H(4) 0.6129 -0.1264 0.6605 0.080 Uiso c R 1.00 H
H(5) 0.8081 0.5121 0.2713 0.065 Uiso c R 1.00 H
H(6) 0.8244 0.7211 0.3454 0.065 Uiso c R 1.00 H
H(7) 0.9736 0.6748 0.3771 0.090 Uiso c R 1.00 H
H(8) 0.9518 0.6015 0.2778 0.090 Uiso c R 1.00 H
H(9) 0.9673 0.3898 0.3494 0.090 Uiso c R 1.00 H
H(10) 0.8916 -0.2475 0.5358 0.083 Uiso c R 1.00 H
H(11) 0.8578 -0.0983 0.6070 0.083 Uiso c R 1.00 H
H(12) 0.9482 -0.0186 0.5842 0.083 Uiso c R 1.00 H

loop_
_atom_site_aniso_label
_atom_site_aniso_U_11
_atom_site_aniso_U_22
_atom_site_aniso_U_33
_atom_site_aniso_U_12
_atom_site_aniso_U_13
_atom_site_aniso_U_23
O1 0.080(2) 0.081(2) 0.076(2) -0.043(2) 0.028(2) -0.0200(10)
O2 0.082(2) 0.065(2) 0.0630(10) 0.0000(10) 0.0270(10) -0.0090(10)
O3 0.080(2) 0.064(2) 0.093(2) -0.0310(10) 0.039(2) -0.0270(10)
O4 0.0310(10) 0.080(2) 0.094(2) -0.0020(10) 0.0090(10) 0.0040(10)
O5 0.057(2) 0.095(2) 0.070(2) 0.0170(10) 0.0070(10) 0.024(2)
N1 0.0380(10) 0.0550(10) 0.053(2) -0.0110(10) 0.0140(10) -0.0050(10)
N2 0.0350(10) 0.056(2) 0.056(2) 0.0010(10) 0.0120(10) 0.0100(10)
N3 0.040(2) 0.058(2) 0.058(2) 0.0010(10) 0.0150(10) 0.0100(10)
N4 0.038(2) 0.056(2) 0.060(2) 0.0050(10) 0.0030(10) -0.0050(10)
C1 0.057(2) 0.050(2) 0.052(2) -0.006(2) 0.015(2) -0.001(2)
C2 0.052(2) 0.084(3) 0.075(2) 0.016(2) 0.026(2) 0.012(2)
C3 0.048(2) 0.084(3) 0.068(2) -0.015(2) 0.027(2) 0.000(2)
C4 0.036(2) 0.052(2) 0.057(2) -0.0060(10) 0.0120(10) -0.009(2)
C5 0.034(2) 0.049(2) 0.050(2) -0.0030(10) 0.0100(10) -0.0050(10)
C6 0.034(2) 0.050(2) 0.045(2) 0.0020(10) 0.0080(10) -0.0050(10)
C7 0.042(2) 0.049(2) 0.044(2) 0.0040(10) 0.0100(10) 0.0000(10)
C8 0.052(2) 0.059(2) 0.052(2) 0.000(2) 0.013(2) 0.008(2)
C9 0.057(2) 0.094(3) 0.074(3) -0.013(2) 0.014(2) 0.031(2)
C10 0.049(2) 0.071(2) 0.086(3) 0.008(2) 0.016(2) 0.029(2)

loop_
_atom_type_symbol
_atom_type_description
_atom_type_scat_dispersion_real
_atom_type_scat_dispersion_imag
_atom_type_scat_source
C C 0.003 0.002
;
International Tables for Crystallography
(1992, Vol. C, Tables 4.2.6.8 and 6.1.1.4)
;
H H 0.000 0.000
;
International Tables for Crystallography
(1992, Vol. C, Table 6.1.1.4)
;
O O 0.011 0.006
;
International Tables for Crystallography
(1992, Vol. C, Tables 4.2.6.8 and 6.1.1.4)
;
N N 0.006 0.003
;
International Tables for Crystallography
(1992, Vol. C, Tables 4.2.6.8 and 6.1.1.4)
;

loop_
_geom_angle_atom_site_label_1
_geom_angle_atom_site_label_2
_geom_angle_atom_site_label_3
_geom_angle
_geom_angle_publ_flag
C1 O2 C2 109.7(3) y
C1 N1 C3 111.1(3) y
C4 N1 C1 127.1(3) n
N3 N2 C10 119.3(3) y
N3 N2 C5 112.7(2) y
C5 N2 C10 127.8(3) y
N2 N3 C7 105.4(3) y
O1 C1 O2 123.1(3) y
O1 C1 N1 127.5(4) y
O2 C1 N1 109.3(3) y
O2 C2 C3 107.0(3) n
O3 C4 N1 121.2(4) y
O3 C4 C5 121.7(3) n
N1 C4 C5 117.0(3) y
N2 C5 C4 123.5(3) n
N2 C5 C6 105.7(3) y
N4 C6 C5 124.3(3) y
N4 C6 C7 128.3(3) y
N1 C3 C2 101.5(3) n
C4 N1 C3 121.7(3) n
N3 C7 C6 108.9(3) n
N3 C7 C8 120.4(3) n
C4 C5 C6 130.8(3) n
C5 C6 C7 107.3(3) n
C6 C7 C8 130.7(3) n
C7 C8 C9 113.8(3) n
O4 N4 C6 117.9(3) n
O4 N4 O5 124.1(3) n
O5 N4 C6 118.1(3) n
O2 C2 H(1) 109.3629 ?
O2 C2 H(2) 110.4134 ?
N1 C3 H(3) 111.1683 ?
N1 C3 H(4) 111.1730 ?
N2 C10 H(11) 109.2125 ?
N2 C10 H(10) 109.4525 ?
N2 C10 H(12) 109.7431 ?
H(1) C2 C3 110.2756 ?
H(2) C2 C3 110.3056 ?
C2 C3 H(3) 111.6808 ?
C2 C3 H(4) 111.7128 ?
H(2) C2 H(1) 109.4620 ?
H(4) C3 H(3) 109.4595 ?
C7 C8 H(5) 108.9052 ?
C7 C8 H(6) 107.4644 ?
H(5) C8 C9 108.3213 ?
H(6) C8 C9 108.8706 ?
C8 C9 H(7) 109.1520 ?
C8 C9 H(9) 108.8801 ?
C8 C9 H(8) 110.3790 ?
H(6) C8 H(5) 109.4587 ?
H(9) C9 H(7) 109.4696 ?
H(8) C9 H(7) 109.4740 ?
H(9) C9 H(8) 109.4686 ?
H(11) C10 H(10) 109.4743 ?
H(12) C10 H(10) 109.4724 ?
H(12) C10 H(11) 109.4722 ?

loop_
_geom_bond_atom_site_label_1
_geom_bond_atom_site_label_2
_geom_bond_distance
_geom_bond_publ_flag
O1 C1 1.210(5) y
O2 C1 1.338(5) y
O2 C2 1.448(5) y
O3 C4 1.211(4) y
O4 N4 1.234(4) y
O5 N4 1.225(4) y
N1 C1 1.383(4) y
N1 C3 1.464(5) y
N1 C4 1.373(5) y
N2 N3 1.365(4) y
N2 C5 1.337(4) y
N2 C10 1.462(5) y
N3 C7 1.345(4) y
N4 C6 1.434(4) y
C2 C3 1.486(6) y
C4 C5 1.511(5) y
C5 C6 1.373(4) y
C6 C7 1.406(5) y
C7 C8 1.504(5) y
C8 C9 1.526(6) y
C2 H(1) 0.9700 ?
C2 H(2) 0.9700 ?
C3 H(3) 0.9700 ?
C3 H(4) 0.9700 ?
C8 H(5) 0.9700 ?
C8 H(6) 0.9700 ?
C9 H(7) 0.9600 ?
C9 H(8) 0.9600 ?
C9 H(9) 0.9600 ?
C10 H(10) 0.9600 ?
C10 H(11) 0.9600 ?
C10 H(12) 0.9600 ?

loop_
_cod_related_entry_id
_cod_related_entry_database
_cod_related_entry_code
1 ChemSpider 21130739
